data_7107644
loop_
_publ_author_name
'Noriko Fujimoto'
'Mio Matsumura'
'Isao Azumaya'
'Shizuka Nishiyama'
'Hyuma Masu'
'Hiroyuki Kagechika'
'Aya Tanatani'

_publ_section_title
;
 Molecular chirality and chiral capsule-type dimer formation of cyclic
 triamides via hydrogen-bonding interactions
;
_journal_name_full Chem.Commun.
_journal_page_first 4809
_journal_paper_doi 10.1039/c2cc18177k
_journal_volume 48
_journal_year 2012
_chemical_absolute_configuration unk
_chemical_formula_moiety 'C33 H36 N6 O6, 2(C2 H3 N), 2(H2 O)'
_chemical_formula_sum 'C37 H46 N8 O8'
_chemical_formula_weight 730.82
_chemical_name_systematic
;
?
;
_space_group_IT_number 96
_symmetry_cell_setting tetragonal
_symmetry_space_group_name_Hall 'P 4nw 2abw'
_symmetry_space_group_name_H-M 'P 43 21 2'
_atom_sites_solution_hydrogens geom
_atom_sites_solution_primary direct
_atom_sites_solution_secondary difmap
_audit_creation_method SHELXL-97
_cell_angle_alpha 90.00
_cell_angle_beta 90.00
_cell_angle_gamma 90.00
_cell_formula_units_Z 8
_cell_length_a 15.344(15)
_cell_length_b 15.344(15)
_cell_length_c 38.99(4)
_cell_measurement_reflns_used 7012
_cell_measurement_temperature 253
_cell_measurement_theta_max 19.15
_cell_measurement_theta_min 2.45
_cell_volume 9180(16)
_computing_cell_refinement 'APEX2 (Bruker AXS, 2006)'
_computing_data_collection 'APEX2 (Bruker AXS, 2006)'
_computing_data_reduction 'SAINT (Bruker AXS, 2004)'
_computing_molecular_graphics 'XSHEL (Bruker AXS,2002)'
_computing_publication_material 'XCIF (Bruker AXS, 2001)'
_computing_structure_refinement 'SHELXL-97 (Sheldrick, 1997)'
_computing_structure_solution 'SHELXS-97 (Sheldrick, 1997)'
_diffrn_ambient_temperature 253
_diffrn_detector_area_resol_mean 8.333
_diffrn_measured_fraction_theta_full 1.000
_diffrn_measured_fraction_theta_max 0.957
_diffrn_measurement_device_type 'Bruker APEXII CCD area detector'
_diffrn_measurement_method 'omega scans'
_diffrn_radiation_monochromator graphite
_diffrn_radiation_source 'fine-focus sealed tube'
_diffrn_radiation_type MoK\a
_diffrn_radiation_wavelength 0.71073
_diffrn_reflns_av_R_equivalents 0.0421
_diffrn_reflns_av_sigmaI/netI 0.0469
_diffrn_reflns_limit_h_max 19
_diffrn_reflns_limit_h_min -18
_diffrn_reflns_limit_k_max 13
_diffrn_reflns_limit_k_min -19
_diffrn_reflns_limit_l_max 49
_diffrn_reflns_limit_l_min -43
_diffrn_reflns_number 45859
_diffrn_reflns_theta_full 25.00
_diffrn_reflns_theta_max 27.31
_diffrn_reflns_theta_min 1.43
_exptl_absorpt_coefficient_mu 0.076
_exptl_absorpt_correction_T_max 0.9703
_exptl_absorpt_correction_T_min 0.9559
_exptl_absorpt_correction_type empirical
_exptl_absorpt_process_details
;
SADABS Sheldrick 1996
;
_exptl_crystal_colour colourless
_exptl_crystal_density_diffrn 1.058
_exptl_crystal_density_method 'not measured'
_exptl_crystal_description plate
_exptl_crystal_F_000 3104
_exptl_crystal_size_max 0.60
_exptl_crystal_size_mid 0.40
_exptl_crystal_size_min 0.40
_platon_squeeze_details
;
;
_refine_diff_density_max 0.437
_refine_diff_density_min -0.408
_refine_diff_density_rms 0.077
_refine_ls_abs_structure_details 'Flack H D (1983), Acta Cryst. A39, 876-881'
_refine_ls_abs_structure_Flack 0(2)
_refine_ls_extinction_coef 0.0026(7)
_refine_ls_extinction_expression Fc^*^=kFc[1+0.001xFc^2^\l^3^/sin(2\q)]^-1/4^
_refine_ls_extinction_method SHELXL
_refine_ls_goodness_of_fit_ref 0.934
_refine_ls_hydrogen_treatment constr
_refine_ls_matrix_type full
_refine_ls_number_parameters 509
_refine_ls_number_reflns 9671
_refine_ls_number_restraints 102
_refine_ls_restrained_S_all 0.946
_refine_ls_R_factor_all 0.1355
_refine_ls_R_factor_gt 0.0864
_refine_ls_shift/su_max 0.001
_refine_ls_shift/su_mean 0.000
_refine_ls_structure_factor_coef Fsqd
_refine_ls_weighting_details 'calc w=1/[\s^2^(Fo^2^)+(0.1855P)^2^+0.0000P] where P=(Fo^2^+2Fc^2^)/3'
_refine_ls_weighting_scheme calc
_refine_ls_wR_factor_gt 0.2408
_refine_ls_wR_factor_ref 0.2729
_reflns_number_gt 5030
_reflns_number_total 9671
_reflns_threshold_expression >2sigma(I)
_cod_data_source_file c2cc18177k.txt
_cod_data_source_block a1009061mas_p43
_cod_original_sg_symbol_H-M 'P4(3)2(1)2 '
_cod_database_code 7107644

loop_
_symmetry_equiv_pos_as_xyz
'x, y, z'
'-x, -y, z+1/2'
'-y+1/2, x+1/2, z+3/4'
'y+1/2, -x+1/2, z+1/4'
'-x+1/2, y+1/2, -z+3/4'
'x+1/2, -y+1/2, -z+1/4'
'y, x, -z'
'-y, -x, -z+1/2'

loop_
_atom_site_label
_atom_site_type_symbol
_atom_site_fract_x
_atom_site_fract_y
_atom_site_fract_z
_atom_site_U_iso_or_equiv
_atom_site_adp_type
_atom_site_occupancy
_atom_site_symmetry_multiplicity
_atom_site_calc_flag
_atom_site_refinement_flags
_atom_site_disorder_assembly
_atom_site_disorder_group
C28A C 0.3998(9) 0.4835(12) 0.1946(6) 0.193(6) Uani 0.747(14) 1 d PDU A 1
H28A H 0.4127 0.4381 0.2112 0.232 Uiso 0.747(14) 1 calc PR A 1
H28B H 0.3939 0.5383 0.2068 0.232 Uiso 0.747(14) 1 calc PR A 1
C29A C 0.3182(8) 0.4631(10) 0.1762(5) 0.213(6) Uani 0.747(14) 1 d PDU A 1
H29A H 0.3258 0.4129 0.1614 0.255 Uiso 0.747(14) 1 calc PR A 1
H29B H 0.2993 0.5122 0.1625 0.255 Uiso 0.747(14) 1 calc PR A 1
C30A C 0.2532(10) 0.4438(13) 0.2043(6) 0.267(9) Uani 0.747(14) 1 d PDU A 1
H30A H 0.2712 0.3927 0.2166 0.401 Uiso 0.747(14) 1 calc PR A 1
H30B H 0.1968 0.4341 0.1943 0.401 Uiso 0.747(14) 1 calc PR A 1
H30C H 0.2504 0.4924 0.2198 0.401 Uiso 0.747(14) 1 calc PR A 1
C28B C 0.399(3) 0.477(2) 0.1888(5) 0.121(10) Uani 0.253(14) 1 d PDU A 2
H28C H 0.3816 0.4167 0.1864 0.145 Uiso 0.253(14) 1 calc PR A 2
H28D H 0.3522 0.5120 0.1789 0.145 Uiso 0.253(14) 1 calc PR A 2
C29B C 0.4008(17) 0.4966(16) 0.2258(4) 0.133(9) Uani 0.253(14) 1 d PDU A 2
H29C H 0.4095 0.5581 0.2305 0.159 Uiso 0.253(14) 1 calc PR A 2
H29D H 0.4439 0.4622 0.2379 0.159 Uiso 0.253(14) 1 calc PR A 2
C30B C 0.3064(18) 0.467(2) 0.2334(6) 0.159(11) Uani 0.253(14) 1 d PDU A 2
H30D H 0.2702 0.5166 0.2375 0.239 Uiso 0.253(14) 1 calc PR A 2
H30E H 0.3061 0.4298 0.2533 0.239 Uiso 0.253(14) 1 calc PR A 2
H30F H 0.2842 0.4346 0.2141 0.239 Uiso 0.253(14) 1 calc PR A 2
C1 C 0.8577(3) 0.5829(3) 0.15145(10) 0.0673(10) Uani 1 1 d . . .
C2 C 0.7532(3) 0.4773(3) 0.13031(10) 0.0691(11) Uani 1 1 d . . .
C3 C 0.7457(3) 0.4619(3) 0.09564(10) 0.0694(10) Uani 1 1 d . . .
H3 H 0.7938 0.4700 0.0815 0.083 Uiso 1 1 calc R . .
C4 C 0.6691(3) 0.4350(3) 0.08190(11) 0.0719(11) Uani 1 1 d . . .
C5 C 0.5964(3) 0.4231(3) 0.10261(10) 0.0714(11) Uani 1 1 d . . .
H5 H 0.5437 0.4053 0.0932 0.086 Uiso 1 1 calc R . .
C6 C 0.6036(3) 0.4382(3) 0.13782(11) 0.0714(11) Uani 1 1 d . . .
C7 C 0.6815(3) 0.4661(3) 0.15111(11) 0.0767(12) Uani 1 1 d . . .
H7 H 0.6860 0.4777 0.1745 0.092 Uiso 1 1 calc R . .
C8 C 0.6606(3) 0.4241(4) 0.04400(11) 0.0840(13) Uani 1 1 d . . .
C9 C 0.5280(3) 0.4220(3) 0.16104(11) 0.0770(12) Uani 1 1 d . A .
C10 C 0.4854(3) 0.5704(3) 0.15035(11) 0.0690(10) Uani 1 1 d . A .
C11 C 0.4624(3) 0.5782(3) 0.11632(11) 0.0719(11) Uani 1 1 d . . .
H11 H 0.4369 0.5311 0.1052 0.086 Uiso 1 1 calc R . .
C12 C 0.4765(3) 0.6549(3) 0.09827(10) 0.0632(9) Uani 1 1 d . . .
C13 C 0.5125(2) 0.7245(3) 0.11521(10) 0.0607(9) Uani 1 1 d . . .
H13 H 0.5226 0.7763 0.1035 0.073 Uiso 1 1 calc R . .
C14 C 0.5340(2) 0.7180(3) 0.14984(10) 0.0632(9) Uani 1 1 d . . .
C15 C 0.5196(3) 0.6423(3) 0.16720(11) 0.0723(11) Uani 1 1 d . . .
H15 H 0.5327 0.6388 0.1904 0.087 Uiso 1 1 calc R . .
C16 C 0.4556(3) 0.6563(3) 0.06071(11) 0.0699(10) Uani 1 1 d . . .
C17 C 0.5672(2) 0.7965(3) 0.16855(10) 0.0655(10) Uani 1 1 d . . .
C18 C 0.7062(2) 0.7751(2) 0.14134(10) 0.0616(9) Uani 1 1 d . . .
C19 C 0.7247(2) 0.8008(2) 0.10845(10) 0.0591(9) Uani 1 1 d . . .
H19 H 0.6983 0.8504 0.0995 0.071 Uiso 1 1 calc R . .
C20 C 0.7823(2) 0.7536(2) 0.08852(9) 0.0588(9) Uani 1 1 d . . .
C21 C 0.8232(2) 0.6800(3) 0.10249(9) 0.0592(9) Uani 1 1 d . . .
H21 H 0.8627 0.6482 0.0895 0.071 Uiso 1 1 calc R . .
C22 C 0.8044(2) 0.6552(2) 0.13565(9) 0.0596(9) Uani 1 1 d . . .
C23 C 0.7468(3) 0.7048(3) 0.15533(10) 0.0708(11) Uani 1 1 d . . .
H23 H 0.7361 0.6897 0.1780 0.085 Uiso 1 1 calc R . .
C24 C 0.7963(2) 0.7813(3) 0.05215(9) 0.0656(10) Uani 1 1 d . . .
C25 C 0.8859(4) 0.4298(4) 0.16064(19) 0.119(2) Uani 1 1 d U . .
H25A H 0.9280 0.4546 0.1764 0.143 Uiso 1 1 calc R . .
H25B H 0.8479 0.3915 0.1736 0.143 Uiso 1 1 calc R . .
C26 C 0.9315(7) 0.3795(6) 0.1346(3) 0.178(4) Uani 1 1 d U . .
H26A H 0.9729 0.4153 0.1221 0.213 Uiso 1 1 calc R . .
H26B H 0.8910 0.3535 0.1184 0.213 Uiso 1 1 calc R . .
C27 C 0.9820(13) 0.3037(9) 0.1579(5) 0.330(10) Uani 1 1 d U . .
H27A H 0.9554 0.3003 0.1801 0.495 Uiso 1 1 calc R . .
H27B H 1.0424 0.3189 0.1603 0.495 Uiso 1 1 calc R . .
H27C H 0.9774 0.2483 0.1466 0.495 Uiso 1 1 calc R . .
C31 C 0.6816(5) 0.9053(4) 0.1793(2) 0.141(2) Uani 1 1 d U . .
H31A H 0.6378 0.9509 0.1797 0.169 Uiso 1 1 calc R . .
H31B H 0.7321 0.9268 0.1669 0.169 Uiso 1 1 calc R . .
C32 C 0.7110(9) 0.8764(8) 0.2214(3) 0.277(7) Uani 1 1 d U . .
H32A H 0.6631 0.8479 0.2332 0.332 Uiso 1 1 calc R . .
H32B H 0.7612 0.8380 0.2215 0.332 Uiso 1 1 calc R . .
C33 C 0.7330(14) 0.9660(11) 0.2384(4) 0.335(10) Uani 1 1 d U . .
H33A H 0.7890 0.9855 0.2305 0.503 Uiso 1 1 calc R . .
H33B H 0.7341 0.9595 0.2629 0.503 Uiso 1 1 calc R . .
H33C H 0.6894 1.0080 0.2321 0.503 Uiso 1 1 calc R . .
N1 N 0.8337(2) 0.5007(2) 0.14519(9) 0.0745(9) Uani 1 1 d . . .
N2 N 0.4748(3) 0.4901(3) 0.16770(9) 0.0842(10) Uani 1 1 d . . .
N3 N 0.6456(2) 0.8248(2) 0.16171(9) 0.0732(9) Uani 1 1 d . . .
N4 N 0.5853(3) 0.4419(3) 0.02934(9) 0.0872(11) Uani 1 1 d . . .
H4A H 0.5796 0.4366 0.0075 0.105 Uiso 1 1 calc R . .
H4B H 0.5419 0.4588 0.0416 0.105 Uiso 1 1 calc R . .
N5 N 0.4383(2) 0.7306(2) 0.04689(9) 0.0771(10) Uani 1 1 d . . .
H5A H 0.4258 0.7336 0.0254 0.093 Uiso 1 1 calc R . .
H5B H 0.4391 0.7772 0.0591 0.093 Uiso 1 1 calc R . .
N6 N 0.8636(2) 0.7512(3) 0.03509(9) 0.0812(10) Uani 1 1 d . . .
H6A H 0.8722 0.7673 0.0142 0.097 Uiso 1 1 calc R . .
H6B H 0.8991 0.7155 0.0448 0.097 Uiso 1 1 calc R . .
N7 N 0.4199(8) 0.2936(9) 0.27074(19) 0.238(5) Uani 1 1 d DU . .
C34 C 0.4110(8) 0.2428(9) 0.2470(3) 0.199(4) Uani 1 1 d DU . .
C35 C 0.3985(11) 0.2099(8) 0.2132(3) 0.267(8) Uani 1 1 d DU . .
H35A H 0.3657 0.2512 0.1999 0.401 Uiso 1 1 calc R . .
H35B H 0.3674 0.1557 0.2142 0.401 Uiso 1 1 calc R . .
H35C H 0.4542 0.2006 0.2025 0.401 Uiso 1 1 calc R . .
N8 N 0.8540(15) 0.1244(14) 0.1612(7) 0.398(13) Uani 1 1 d DU . .
C36 C 0.7816(15) 0.1619(11) 0.1539(6) 0.298(9) Uani 1 1 d DU . .
C37 C 0.7002(12) 0.2091(15) 0.1480(7) 0.382(14) Uani 1 1 d DU . .
H37A H 0.6718 0.2196 0.1696 0.574 Uiso 1 1 calc R . .
H37B H 0.6627 0.1749 0.1336 0.574 Uiso 1 1 calc R . .
H37C H 0.7125 0.2637 0.1370 0.574 Uiso 1 1 calc R . .
O1 O 0.9215(2) 0.6025(2) 0.16921(9) 0.0907(9) Uani 1 1 d . . .
O2 O 0.5189(3) 0.3493(2) 0.17423(10) 0.1177(13) Uani 1 1 d . . .
O3 O 0.51868(19) 0.8344(2) 0.18916(8) 0.0905(9) Uani 1 1 d . . .
O4 O 0.7242(3) 0.3998(4) 0.02723(9) 0.1356(18) Uani 1 1 d . . .
O5 O 0.4558(2) 0.5863(2) 0.04505(7) 0.0888(9) Uani 1 1 d . . .
O6 O 0.7445(2) 0.8326(2) 0.03879(7) 0.0934(10) Uani 1 1 d . . .
O7 O 0.6540(4) 0.6540(4) 0.0000 0.348(11) Uani 1 2 d SU . .
O8 O 0.0594(9) 0.5469(8) 0.2318(5) 0.401(10) Uani 1 1 d U . .
O9 O 0.6725(15) 0.3275(15) 0.2500 0.471(17) Uani 1 2 d SU . .

loop_
_atom_site_aniso_label
_atom_site_aniso_U_11
_atom_site_aniso_U_22
_atom_site_aniso_U_33
_atom_site_aniso_U_23
_atom_site_aniso_U_13
_atom_site_aniso_U_12
C28A 0.137(7) 0.142(9) 0.302(16) 0.056(10) 0.117(9) -0.023(7)
C29A 0.134(7) 0.173(9) 0.331(15) 0.042(9) 0.106(9) -0.014(7)
C30A 0.150(9) 0.263(14) 0.389(19) 0.062(15) 0.131(11) -0.042(10)
C28B 0.21(2) 0.090(14) 0.062(10) 0.041(8) 0.079(10) 0.075(13)
C29B 0.215(19) 0.119(13) 0.065(10) 0.031(8) 0.090(11) 0.058(12)
C30B 0.21(2) 0.177(19) 0.094(13) 0.033(13) 0.090(13) 0.056(16)
C1 0.073(3) 0.071(3) 0.057(2) -0.0006(19) -0.003(2) -0.003(2)
C2 0.085(3) 0.056(2) 0.066(2) -0.0006(18) -0.011(2) -0.003(2)
C3 0.072(3) 0.066(2) 0.070(2) 0.0002(19) 0.000(2) -0.0039(19)
C4 0.074(3) 0.071(3) 0.071(2) -0.006(2) 0.003(2) -0.001(2)
C5 0.079(3) 0.065(2) 0.070(2) -0.004(2) 0.000(2) -0.0113(19)
C6 0.092(3) 0.054(2) 0.069(2) 0.0043(18) 0.003(2) -0.007(2)
C7 0.101(3) 0.066(3) 0.063(2) -0.0007(19) 0.005(2) -0.009(2)
C8 0.072(3) 0.109(4) 0.070(3) -0.013(2) 0.000(2) 0.007(2)
C9 0.096(3) 0.062(3) 0.072(2) 0.003(2) 0.017(2) -0.017(2)
C10 0.070(2) 0.069(2) 0.068(2) 0.003(2) 0.009(2) -0.0059(19)
C11 0.075(3) 0.067(2) 0.073(3) -0.013(2) 0.017(2) -0.013(2)
C12 0.060(2) 0.066(2) 0.064(2) -0.0058(19) 0.0088(17) -0.0019(17)
C13 0.0465(18) 0.061(2) 0.075(2) -0.0011(18) 0.0127(17) -0.0032(16)
C14 0.050(2) 0.072(2) 0.068(2) -0.006(2) 0.0106(17) -0.0024(17)
C15 0.061(2) 0.082(3) 0.073(2) 0.000(2) 0.011(2) -0.006(2)
C16 0.080(3) 0.063(3) 0.067(2) -0.009(2) 0.012(2) -0.009(2)
C17 0.056(2) 0.070(2) 0.071(2) -0.0098(19) 0.0051(19) 0.0004(18)
C18 0.056(2) 0.062(2) 0.067(2) -0.0106(18) 0.0114(17) -0.0108(17)
C19 0.0472(18) 0.062(2) 0.068(2) 0.0006(17) 0.0032(16) -0.0061(16)
C20 0.0461(18) 0.071(2) 0.059(2) -0.0019(17) -0.0056(16) 0.0011(17)
C21 0.0488(19) 0.072(2) 0.0569(19) -0.0063(18) -0.0052(16) -0.0047(17)
C22 0.059(2) 0.055(2) 0.065(2) 0.0014(17) -0.0035(17) -0.0090(16)
C23 0.072(2) 0.074(3) 0.067(2) -0.005(2) 0.010(2) -0.021(2)
C24 0.059(2) 0.079(2) 0.059(2) -0.0065(19) -0.0056(18) 0.008(2)
C25 0.117(4) 0.081(3) 0.158(5) 0.003(3) -0.048(4) -0.006(3)
C26 0.155(7) 0.124(6) 0.254(10) 0.002(6) 0.026(7) 0.041(5)
C27 0.35(2) 0.166(10) 0.48(2) -0.022(12) -0.117(17) 0.128(12)
C31 0.129(5) 0.093(4) 0.202(5) -0.065(4) 0.100(4) -0.039(3)
C32 0.253(12) 0.263(11) 0.315(9) -0.181(9) -0.194(11) 0.105(10)
C33 0.42(2) 0.251(13) 0.338(15) -0.126(14) -0.114(17) -0.001(15)
N1 0.086(2) 0.059(2) 0.078(2) 0.0039(16) -0.0201(19) 0.0001(17)
N2 0.090(3) 0.082(3) 0.081(2) 0.012(2) 0.024(2) -0.016(2)
N3 0.064(2) 0.071(2) 0.084(2) -0.0160(18) 0.0179(17) -0.0113(16)
N4 0.086(3) 0.110(3) 0.065(2) -0.012(2) 0.0021(19) 0.006(2)
N5 0.100(3) 0.068(2) 0.0639(19) -0.0029(17) 0.0115(18) 0.0024(18)
N6 0.076(2) 0.105(3) 0.0634(18) 0.0106(19) 0.0016(17) 0.027(2)
N7 0.233(10) 0.387(16) 0.095(4) -0.016(7) 0.021(5) -0.011(11)
C34 0.206(10) 0.258(13) 0.133(7) 0.011(9) 0.035(8) -0.061(9)
C35 0.41(2) 0.206(11) 0.191(9) -0.049(8) 0.086(11) -0.184(13)
N8 0.41(3) 0.286(19) 0.50(3) 0.060(18) 0.13(2) 0.143(18)
C36 0.41(3) 0.162(12) 0.320(18) -0.005(13) -0.02(2) 0.007(15)
C37 0.253(18) 0.30(2) 0.60(3) -0.04(2) -0.17(2) 0.100(17)
O1 0.094(2) 0.0684(18) 0.110(2) 0.0048(17) -0.035(2) -0.0072(16)
O2 0.153(3) 0.077(2) 0.123(3) 0.025(2) 0.044(3) -0.014(2)
O3 0.0661(17) 0.106(2) 0.100(2) -0.0334(19) 0.0277(16) -0.0108(16)
O4 0.090(3) 0.242(5) 0.075(2) -0.022(3) -0.002(2) 0.043(3)
O5 0.118(3) 0.077(2) 0.0710(17) -0.0089(16) -0.0002(16) 0.0014(17)
O6 0.102(2) 0.111(2) 0.0669(16) 0.0084(17) 0.0019(16) 0.046(2)
O7 0.343(14) 0.343(14) 0.357(15) -0.139(13) 0.139(13) -0.264(15)
O8 0.323(14) 0.279(12) 0.60(2) 0.065(14) -0.271(16) -0.079(11)
O9 0.51(2) 0.51(2) 0.40(3) -0.123(19) -0.123(19) 0.01(3)

loop_
_atom_type_symbol
_atom_type_description
_atom_type_scat_dispersion_real
_atom_type_scat_dispersion_imag
_atom_type_scat_source
C C 0.0033 0.0016 'International Tables Vol C Tables 4.2.6.8 and 6.1.1.4'
H H 0.0000 0.0000 'International Tables Vol C Tables 4.2.6.8 and 6.1.1.4'
N N 0.0061 0.0033 'International Tables Vol C Tables 4.2.6.8 and 6.1.1.4'
O O 0.0106 0.0060 'International Tables Vol C Tables 4.2.6.8 and 6.1.1.4'

loop_
_geom_angle_atom_site_label_1
_geom_angle_atom_site_label_2
_geom_angle_atom_site_label_3
_geom_angle
C29A C28A N2 108.2(14)
C29A C28A H28A 110.1
N2 C28A H28A 110.1
C29A C28A H28B 110.1
N2 C28A H28B 110.1
H28A C28A H28B 108.4
C28A C29A C30A 104.5(14)
C28A C29A H29A 110.9
C30A C29A H29A 110.9
C28A C29A H29B 110.9
C30A C29A H29B 110.9
H29A C29A H29B 108.9
C29A C30A H30A 109.5
C29A C30A H30B 109.5
H30A C30A H30B 109.5
C29A C30A H30C 109.5
H30A C30A H30C 109.5
H30B C30A H30C 109.5
N2 C28B C29B 121(3)
N2 C28B H28C 107.1
C29B C28B H28C 107.1
N2 C28B H28D 107.1
C29B C28B H28D 107.1
H28C C28B H28D 106.8
C28B C29B C30B 96(2)
C28B C29B H29C 112.5
C30B C29B H29C 112.5
C28B C29B H29D 112.5
C30B C29B H29D 112.5
H29C C29B H29D 110.0
C29B C30B H30D 109.5
C29B C30B H30E 109.5
H30D C30B H30E 109.5
C29B C30B H30F 109.5
H30D C30B H30F 109.5
H30E C30B H30F 109.5
O1 C1 N1 123.4(4)
O1 C1 C22 118.6(4)
N1 C1 C22 118.0(3)
C3 C2 C7 119.3(4)
C3 C2 N1 121.4(4)
C7 C2 N1 119.2(4)
C4 C3 C2 120.8(4)
C4 C3 H3 119.6
C2 C3 H3 119.6
C3 C4 C5 120.4(4)
C3 C4 C8 120.1(4)
C5 C4 C8 119.4(4)
C4 C5 C6 119.1(4)
C4 C5 H5 120.5
C6 C5 H5 120.5
C7 C6 C5 119.5(4)
C7 C6 C9 120.0(4)
C5 C6 C9 120.5(4)
C6 C7 C2 120.8(4)
C6 C7 H7 119.6
C2 C7 H7 119.6
O4 C8 N4 121.8(4)
O4 C8 C4 119.3(4)
N4 C8 C4 118.9(4)
O2 C9 N2 123.4(4)
O2 C9 C6 119.3(4)
N2 C9 C6 117.2(4)
C11 C10 C15 118.9(4)
C11 C10 N2 120.4(4)
C15 C10 N2 120.7(4)
C10 C11 C12 121.4(4)
C10 C11 H11 119.3
C12 C11 H11 119.3
C13 C12 C11 118.6(4)
C13 C12 C16 123.1(4)
C11 C12 C16 118.2(4)
C12 C13 C14 120.4(4)
C12 C13 H13 119.8
C14 C13 H13 119.8
C15 C14 C13 120.2(4)
C15 C14 C17 119.9(4)
C13 C14 C17 119.7(4)
C14 C15 C10 120.3(4)
C14 C15 H15 119.9
C10 C15 H15 119.9
O5 C16 N5 124.2(4)
O5 C16 C12 118.1(4)
N5 C16 C12 117.7(4)
O3 C17 N3 122.0(4)
O3 C17 C14 119.2(3)
N3 C17 C14 118.7(3)
C23 C18 C19 120.6(3)
C23 C18 N3 119.6(4)
C19 C18 N3 119.8(4)
C18 C19 C20 120.5(4)
C18 C19 H19 119.8
C20 C19 H19 119.8
C19 C20 C21 119.3(3)
C19 C20 C24 118.4(3)
C21 C20 C24 122.2(3)
C22 C21 C20 119.6(3)
C22 C21 H21 120.2
C20 C21 H21 120.2
C21 C22 C23 119.8(4)
C21 C22 C1 118.2(3)
C23 C22 C1 121.3(3)
C18 C23 C22 120.1(4)
C18 C23 H23 119.9
C22 C23 H23 119.9
O6 C24 N6 121.1(4)
O6 C24 C20 119.3(3)
N6 C24 C20 119.6(4)
C26 C25 N1 111.5(6)
C26 C25 H25A 109.3
N1 C25 H25A 109.3
C26 C25 H25B 109.3
N1 C25 H25B 109.3
H25A C25 H25B 108.0
C25 C26 C27 102.2(10)
C25 C26 H26A 111.3
C27 C26 H26A 111.3
C25 C26 H26B 111.3
C27 C26 H26B 111.3
H26A C26 H26B 109.2
C26 C27 H27A 109.5
C26 C27 H27B 109.5
H27A C27 H27B 109.5
C26 C27 H27C 109.5
H27A C27 H27C 109.5
H27B C27 H27C 109.5
N3 C31 C32 108.0(6)
N3 C31 H31A 110.1
C32 C31 H31A 110.1
N3 C31 H31B 110.1
C32 C31 H31B 110.1
H31A C31 H31B 108.4
C33 C32 C31 103.2(12)
C33 C32 H32A 111.1
C31 C32 H32A 111.1
C33 C32 H32B 111.1
C31 C32 H32B 111.1
H32A C32 H32B 109.1
C32 C33 H33A 109.5
C32 C33 H33B 109.5
H33A C33 H33B 109.5
C32 C33 H33C 109.5
H33A C33 H33C 109.5
H33B C33 H33C 109.5
C1 N1 C2 123.9(3)
C1 N1 C25 118.0(4)
C2 N1 C25 117.0(4)
C9 N2 C10 120.8(3)
C9 N2 C28B 119.6(12)
C10 N2 C28B 119.0(11)
C9 N2 C28A 121.7(7)
C10 N2 C28A 117.5(7)
C28B N2 C28A 8.3(19)
C17 N3 C18 122.1(3)
C17 N3 C31 120.9(4)
C18 N3 C31 116.4(3)
C8 N4 H4A 120.0
C8 N4 H4B 120.0
H4A N4 H4B 120.0
C16 N5 H5A 120.0
C16 N5 H5B 120.0
H5A N5 H5B 120.0
C24 N6 H6A 120.0
C24 N6 H6B 120.0
H6A N6 H6B 120.0
N7 C34 C35 161.0(13)
C34 C35 H35A 109.5
C34 C35 H35B 109.5
H35A C35 H35B 109.5
C34 C35 H35C 109.5
H35A C35 H35C 109.5
H35B C35 H35C 109.5
N8 C36 C37 175(3)
C36 C37 H37A 109.5
C36 C37 H37B 109.5
H37A C37 H37B 109.5
C36 C37 H37C 109.5
H37A C37 H37C 109.5
H37B C37 H37C 109.5

loop_
_geom_bond_atom_site_label_1
_geom_bond_atom_site_label_2
_geom_bond_distance
C28A C29A 1.48(2)
C28A N2 1.560(14)
C28A H28A 0.9700
C28A H28B 0.9700
C29A C30A 1.509(16)
C29A H29A 0.9700
C29A H29B 0.9700
C30A H30A 0.9600
C30A H30B 0.9600
C30A H30C 0.9600
C28B N2 1.44(3)
C28B C29B 1.47(3)
C28B H28C 0.9700
C28B H28D 0.9700
C29B C30B 1.55(2)
C29B H29C 0.9700
C29B H29D 0.9700
C30B H30D 0.9600
C30B H30E 0.9600
C30B H30F 0.9600
C1 O1 1.236(5)
C1 N1 1.336(6)
C1 C22 1.510(6)
C2 C3 1.377(6)
C2 C7 1.378(6)
C2 N1 1.411(5)
C3 C4 1.356(6)
C3 H3 0.9300
C4 C5 1.389(6)
C4 C8 1.493(6)
C5 C6 1.396(6)
C5 H5 0.9300
C6 C7 1.372(6)
C6 C9 1.492(6)
C7 H7 0.9300
C8 O4 1.232(6)
C8 N4 1.318(6)
C9 O2 1.237(5)
C9 N2 1.351(6)
C10 C11 1.378(6)
C10 C15 1.387(6)
C10 N2 1.415(6)
C11 C12 1.389(6)
C11 H11 0.9300
C12 C13 1.371(5)
C12 C16 1.499(6)
C13 C14 1.394(6)
C13 H13 0.9300
C14 C15 1.362(6)
C14 C17 1.498(6)
C15 H15 0.9300
C16 O5 1.235(5)
C16 N5 1.289(5)
C17 O3 1.240(5)
C17 N3 1.306(5)
C18 C23 1.359(6)
C18 C19 1.371(6)
C18 N3 1.441(5)
C19 C20 1.382(5)
C19 H19 0.9300
C20 C21 1.402(6)
C20 C24 1.495(6)
C21 C22 1.378(5)
C21 H21 0.9300
C22 C23 1.397(6)
C23 H23 0.9300
C24 O6 1.233(5)
C24 N6 1.313(5)
C25 C26 1.455(11)
C25 N1 1.480(7)
C25 H25A 0.9700
C25 H25B 0.9700
C26 C27 1.668(15)
C26 H26A 0.9700
C26 H26B 0.9700
C27 H27A 0.9600
C27 H27B 0.9600
C27 H27C 0.9600
C31 N3 1.517(6)
C31 C32 1.762(15)
C31 H31A 0.9700
C31 H31B 0.9700
C32 C33 1.562(18)
C32 H32A 0.9700
C32 H32B 0.9700
C33 H33A 0.9600
C33 H33B 0.9600
C33 H33C 0.9600
N4 H4A 0.8600
N4 H4B 0.8600
N5 H5A 0.8600
N5 H5B 0.8600
N6 H6A 0.8600
N6 H6B 0.8600
N7 C34 1.216(14)
C34 C35 1.426(15)
C35 H35A 0.9600
C35 H35B 0.9600
C35 H35C 0.9600
N8 C36 1.282(19)
C36 C37 1.463(19)
C37 H37A 0.9600
C37 H37B 0.9600
C37 H37C 0.9600

loop_
_platon_squeeze_void_nr
_platon_squeeze_void_average_x
_platon_squeeze_void_average_y
_platon_squeeze_void_average_z
_platon_squeeze_void_volume
_platon_squeeze_void_count_electrons
_platon_squeeze_void_content
1 0.267 0.267 0.000 171 42 ' '
2 -0.233 0.233 0.250 171 42 ' '
3 0.009 0.394 0.391 23 4 ' '
4 -0.267 0.733 0.500 171 42 ' '
5 0.233 0.767 0.750 171 43 ' '
6 -0.009 0.606 0.891 23 4 ' '
7 0.070 0.693 0.280 13 3 ' '
8 0.106 0.509 0.141 23 4 ' '
9 0.197 0.262 0.187 15 2 ' '
10 0.193 0.429 0.530 13 3 ' '
11 0.238 0.698 0.937 15 2 ' '
12 0.262 0.198 0.813 15 2 ' '
13 0.302 0.762 0.563 15 2 ' '
14 0.307 0.929 0.220 12 3 ' '
15 0.394 0.009 0.608 23 4 ' '
16 0.429 0.193 0.470 13 3 ' '
17 0.491 0.894 0.359 23 4 ' '
18 0.509 0.106 0.859 23 4 ' '
19 0.570 0.807 0.970 13 3 ' '
20 0.606 0.991 0.109 23 4 ' '
21 0.697 0.238 0.063 15 2 ' '
22 0.693 0.070 0.720 13 3 ' '
23 0.738 0.802 0.313 15 2 ' '
24 0.762 0.302 0.437 15 2 ' '
25 0.802 0.738 0.687 15 2 ' '
26 0.807 0.571 0.030 13 3 ' '
27 0.894 0.491 0.641 23 4 ' '
28 0.929 0.307 0.780 12 3 ' '
